data_4307902
loop_
_publ_author_name
'Ranko P. Bontchev'
'Eugene L. Venturini'
'May Nyman'

_publ_section_title
;
Copper-Linked Hexaniobate Lindqvist Clusters Variations on a Theme
;
_journal_name_full 'Inorganic Chemistry'
_journal_page_first 4483
_journal_page_last 4491
_journal_paper_doi 10.1021/ic0624118
_journal_volume 46
_journal_year 2007
_chemical_formula_sum 'C4.8 H29.6 Cu1.2 N4.8 Nb2.4 O13.24'
_chemical_formula_weight 665.80
_chemical_name_common 'COPPER-ETYLENEDIAMINE POLUOXONIOBATE'
_chemical_name_systematic
;
 ?
;
_space_group_IT_number 2
_symmetry_cell_setting triclinic
_symmetry_space_group_name_Hall '-P 1'
_symmetry_space_group_name_H-M 'P -1'
_atom_sites_solution_hydrogens geom
_atom_sites_solution_primary direct
_atom_sites_solution_secondary difmap
_audit_creation_method SHELXL-97
_cell_angle_alpha 74.6220(10)
_cell_angle_beta 88.5410(10)
_cell_angle_gamma 81.5020(10)
_cell_formula_units_Z 5
_cell_length_a 12.6242(10)
_cell_length_b 12.6577(10)
_cell_length_c 16.4412(13)
_cell_measurement_temperature 293(2)
_cell_volume 2505.1(3)
_computing_structure_refinement 'SHELXL-97 (Sheldrick, 1997)'
_diffrn_ambient_temperature 293(2)
_diffrn_measured_fraction_theta_full 0.999
_diffrn_measured_fraction_theta_max 0.999
_diffrn_radiation_monochromator graphite
_diffrn_radiation_source 'fine-focus sealed tube'
_diffrn_radiation_type MoK\a
_diffrn_radiation_wavelength 0.71073
_diffrn_reflns_av_R_equivalents 0.0222
_diffrn_reflns_av_sigmaI/netI 0.0301
_diffrn_reflns_limit_h_max 13
_diffrn_reflns_limit_h_min -13
_diffrn_reflns_limit_k_max 13
_diffrn_reflns_limit_k_min -13
_diffrn_reflns_limit_l_max 18
_diffrn_reflns_limit_l_min -18
_diffrn_reflns_number 20557
_diffrn_reflns_theta_full 23.00
_diffrn_reflns_theta_max 23.00
_diffrn_reflns_theta_min 1.28
_exptl_absorpt_coefficient_mu 2.668
_exptl_crystal_colour purple
_exptl_crystal_density_diffrn 2.207
_exptl_crystal_density_method 'not measured'
_exptl_crystal_description prism
_exptl_crystal_F_000 1656
_exptl_crystal_size_max 0.32
_exptl_crystal_size_mid 0.28
_exptl_crystal_size_min 0.23
_refine_diff_density_max 1.050
_refine_diff_density_min -0.581
_refine_diff_density_rms 0.126
_refine_ls_extinction_coef 0.00025(9)
_refine_ls_extinction_expression Fc^*^=kFc[1+0.001xFc^2^\l^3^/sin(2\q)]^-1/4^
_refine_ls_extinction_method SHELXL
_refine_ls_goodness_of_fit_ref 1.142
_refine_ls_hydrogen_treatment mixed
_refine_ls_matrix_type full
_refine_ls_number_parameters 688
_refine_ls_number_reflns 6946
_refine_ls_number_restraints 0
_refine_ls_restrained_S_all 1.142
_refine_ls_R_factor_all 0.0264
_refine_ls_R_factor_gt 0.0245
_refine_ls_shift/su_max 0.017
_refine_ls_shift/su_mean 0.005
_refine_ls_structure_factor_coef Fsqd
_refine_ls_weighting_details 'calc w=1/[\s^2^(Fo^2^)+(0.0338P)^2^+4.8275P] where P=(Fo^2^+2Fc^2^)/3'
_refine_ls_weighting_scheme calc
_refine_ls_wR_factor_gt 0.0657
_refine_ls_wR_factor_ref 0.0743
_reflns_number_gt 6626
_reflns_number_total 6946
_reflns_threshold_expression >2sigma(I)
_cod_data_source_file ic0624118-file003.cif
_cod_data_source_block b
_cod_original_formula_sum 'C4.80 H29.60 Cu1.20 N4.80 Nb2.40 O13.24'
_cod_database_code 4307902

loop_
_symmetry_equiv_pos_as_xyz
'x, y, z'
'-x, -y, -z'

loop_
_atom_site_label
_atom_site_type_symbol
_atom_site_fract_x
_atom_site_fract_y
_atom_site_fract_z
_atom_site_U_iso_or_equiv
_atom_site_adp_type
_atom_site_occupancy
_atom_site_symmetry_multiplicity
_atom_site_calc_flag
_atom_site_refinement_flags
_atom_site_disorder_assembly
_atom_site_disorder_group
Nb1 Nb 1.23145(3) 0.02132(3) 0.60477(2) 0.00908(11) Uani 1 1 d . . .
Nb2 Nb 0.98482(3) 0.16802(3) 0.56487(2) 0.00989(11) Uani 1 1 d . . .
Nb3 Nb 0.94916(3) 0.14716(3) 0.76852(2) 0.01020(11) Uani 1 1 d . . .
Nb4 Nb 1.19417(3) -0.00045(3) 0.81131(2) 0.01012(11) Uani 1 1 d . . .
Nb5 Nb 1.01210(3) -0.08871(3) 0.71771(2) 0.01040(11) Uani 1 1 d . . .
Nb6 Nb 1.16333(3) 0.24847(3) 0.67186(2) 0.01055(11) Uani 1 1 d . . .
Cu1 Cu 1.0000 0.0000 1.0000 0.01361(17) Uani 1 2 d S . .
Cu2 Cu 1.0000 0.5000 0.5000 0.0261(2) Uani 1 2 d S . .
Cu3 Cu 1.27377(5) 0.57068(4) 0.80459(4) 0.03013(16) Uani 1 1 d . . .
Cu4 Cu 1.59269(4) 0.04390(5) 0.69278(3) 0.01827(14) Uani 1 1 d . . .
N1 N 1.7061(3) -0.0849(3) 0.7437(2) 0.0213(8) Uani 1 1 d . . .
H1A H 1.7192 -0.1292 0.7088 0.026 Uiso 1 1 calc R . .
H1B H 1.7674 -0.0601 0.7515 0.026 Uiso 1 1 calc R . .
N2 N 1.6898(3) 0.1241(3) 0.6075(2) 0.0206(8) Uani 1 1 d . . .
H2A H 1.7555 0.1163 0.6301 0.025 Uiso 1 1 calc R . .
H2B H 1.6955 0.0960 0.5624 0.025 Uiso 1 1 calc R . .
N3 N 1.2387(4) 0.4291(3) 0.8834(3) 0.0388(11) Uani 1 1 d . . .
H3A H 1.1798 0.4099 0.8648 0.047 Uiso 1 1 calc R . .
H3B H 1.2934 0.3739 0.8857 0.047 Uiso 1 1 calc R . .
N4 N 1.3513(3) 0.4996(3) 0.7207(2) 0.0268(9) Uani 1 1 d . . .
H4A H 1.4078 0.4509 0.7458 0.032 Uiso 1 1 calc R . .
H4B H 1.3074 0.4628 0.7001 0.032 Uiso 1 1 calc R . .
N5 N 1.4966(3) -0.0332(3) 0.7804(2) 0.0215(8) Uani 1 1 d . . .
H5A H 1.4851 0.0023 0.8212 0.026 Uiso 1 1 calc R . .
H5B H 1.4330 -0.0333 0.7568 0.026 Uiso 1 1 calc R . .
N6 N 1.1480(3) 0.5332(3) 0.5146(3) 0.0272(9) Uani 1 1 d . . .
H6A H 1.1466 0.6064 0.5071 0.033 Uiso 1 1 calc R . .
H6B H 1.1731 0.4980 0.5670 0.033 Uiso 1 1 calc R . .
N7 N 1.2031(4) 0.6416(3) 0.8918(3) 0.0366(11) Uani 1 1 d . . .
H7A H 1.2524 0.6668 0.9175 0.044 Uiso 1 1 calc R . .
H7B H 1.1539 0.6995 0.8668 0.044 Uiso 1 1 calc R . .
N8 N 0.9415(3) 0.1590(3) 0.9982(2) 0.0153(8) Uani 1 1 d . . .
H8A H 0.9148 0.1956 0.9466 0.018 Uiso 1 1 calc R . .
H8B H 0.8880 0.1598 1.0354 0.018 Uiso 1 1 calc R . .
N9 N 1.3178(3) 0.7111(3) 0.7330(3) 0.0310(10) Uani 1 1 d . . .
H9A H 1.2599 0.7630 0.7173 0.037 Uiso 1 1 calc R . .
H9B H 1.3626 0.7368 0.7623 0.037 Uiso 1 1 calc R . .
N10 N 1.1376(3) 0.0402(3) 1.0327(2) 0.0163(8) Uani 1 1 d . . .
H10A H 1.1448 0.0224 1.0893 0.020 Uiso 1 1 calc R . .
H10B H 1.1937 0.0037 1.0118 0.020 Uiso 1 1 calc R . .
N11 N 0.9459(3) 0.5208(3) 0.6113(2) 0.0313(10) Uani 1 1 d . . .
H11A H 0.9944 0.4853 0.6523 0.038 Uiso 1 1 calc R . .
H11B H 0.9358 0.5933 0.6095 0.038 Uiso 1 1 calc R . .
N12 N 1.4829(3) 0.1798(3) 0.6500(2) 0.0219(8) Uani 1 1 d . . .
H12A H 1.4199 0.1597 0.6402 0.026 Uiso 1 1 calc R . .
H12B H 1.4727 0.2186 0.6889 0.026 Uiso 1 1 calc R . .
C1 C 1.1566(4) 0.5242(4) 0.3705(3) 0.0355(13) Uani 1 1 d . . .
H1C H 1.1431 0.6039 0.3475 0.043 Uiso 1 1 calc R . .
H1D H 1.1970 0.4919 0.3298 0.043 Uiso 1 1 calc R . .
C2 C 1.3325(4) 0.1473(4) 1.1744(3) 0.0262(11) Uani 1 1 d . . .
H2C H 1.2949 0.2225 1.1591 0.031 Uiso 1 1 calc R . .
H2D H 1.3195 0.1123 1.1306 0.031 Uiso 1 1 calc R . .
C3 C 1.5487(4) -0.1483(4) 0.8167(3) 0.0278(11) Uani 1 1 d . . .
H3C H 1.5366 -0.1943 0.7801 0.033 Uiso 1 1 calc R . .
H3D H 1.5189 -0.1785 0.8715 0.033 Uiso 1 1 calc R . .
C4 C 1.2176(4) 0.4951(4) 0.4519(3) 0.0327(12) Uani 1 1 d . . .
H4C H 1.2393 0.4156 0.4709 0.039 Uiso 1 1 calc R . .
H4D H 1.2815 0.5307 0.4445 0.039 Uiso 1 1 calc R . .
C5 C 1.0275(3) 0.2149(4) 1.0202(3) 0.0224(10) Uani 1 1 d . . .
H5C H 1.0265 0.2095 1.0802 0.027 Uiso 1 1 calc R . .
H5D H 1.0162 0.2927 0.9898 0.027 Uiso 1 1 calc R . .
C6 C 1.2201(5) 0.4478(4) 0.9679(3) 0.0387(13) Uani 1 1 d . . .
H6C H 1.2876 0.4475 0.9949 0.046 Uiso 1 1 calc R . .
H6D H 1.1838 0.3902 1.0032 0.046 Uiso 1 1 calc R . .
C7 C 1.1328(3) 0.1606(4) 0.9973(3) 0.0204(10) Uani 1 1 d . . .
H7C H 1.1395 0.1780 0.9365 0.025 Uiso 1 1 calc R . .
H7D H 1.1909 0.1867 1.0203 0.025 Uiso 1 1 calc R . .
C8 C 1.1511(5) 0.5597(4) 0.9547(3) 0.0399(14) Uani 1 1 d . . .
H8C H 1.0803 0.5566 0.9347 0.048 Uiso 1 1 calc R . .
H8D H 1.1438 0.5805 1.0075 0.048 Uiso 1 1 calc R . .
C9 C 1.6434(4) 0.2421(4) 0.5817(3) 0.0259(11) Uani 1 1 d . . .
H9C H 1.6740 0.2787 0.5289 0.031 Uiso 1 1 calc R . .
H9D H 1.6585 0.2784 0.6243 0.031 Uiso 1 1 calc R . .
C10 C 1.5226(4) 0.2484(4) 0.5711(3) 0.0293(11) Uani 1 1 d . . .
H10C H 1.4880 0.3245 0.5608 0.035 Uiso 1 1 calc R . .
H10D H 1.5072 0.2208 0.5237 0.035 Uiso 1 1 calc R . .
C11 C 1.3878(8) 0.5852(6) 0.6521(4) 0.087(3) Uani 1 1 d . . .
H11C H 1.4643 0.5656 0.6460 0.104 Uiso 1 1 calc R . .
H11D H 1.3533 0.5848 0.6002 0.104 Uiso 1 1 calc R . .
C12 C 1.3696(7) 0.6884(5) 0.6609(6) 0.094(3) Uani 1 1 d . . .
H12C H 1.3278 0.7338 0.6120 0.113 Uiso 1 1 calc R . .
H12D H 1.4384 0.7148 0.6576 0.113 Uiso 1 1 calc R . .
O1 O 1.08594(19) 0.0745(2) 0.68792(15) 0.0114(6) Uani 1 1 d . . .
O2 O 1.2184(2) 0.3707(2) 0.66280(18) 0.0171(6) Uani 1 1 d . . .
O3 O 1.8435(2) 0.1949(2) 0.83054(17) 0.0156(6) Uani 1 1 d . . .
O4 O 1.2740(2) -0.0624(2) 0.90543(17) 0.0156(6) Uani 1 1 d . . .
O5 O 1.3360(2) -0.0276(2) 0.54200(17) 0.0126(6) Uani 1 1 d . . .
O6 O 0.9025(2) 0.2263(2) 0.47304(17) 0.0162(6) Uani 1 1 d . . .
O7 O 0.9595(2) -0.2151(2) 0.72870(17) 0.0159(6) Uani 1 1 d . . .
O8 O 1.2623(2) 0.1642(2) 0.60585(16) 0.0123(6) Uani 1 1 d . . .
O9 O 1.0596(2) 0.0628(2) 0.85422(16) 0.0127(6) Uani 1 1 d . . .
O10 O 0.8878(2) 0.1937(2) 0.65410(17) 0.0123(6) Uani 1 1 d . . .
O11 O 1.0901(2) 0.0060(2) 1.22756(17) 0.0135(6) Uani 1 1 d . . .
O12 O 1.1434(2) -0.1158(2) 0.6377(2) 0.0126(7) Uani 1 1 d . . .
H112 H 1.130(4) -0.138(4) 0.609(3) 0.004(11) Uiso 1 1 d . . .
O13 O 1.1132(2) 0.0887(2) 0.52052(16) 0.0108(6) Uani 1 1 d . . .
O14 O 0.8828(2) 0.1285(2) 1.19397(16) 0.0126(6) Uani 1 1 d . . .
O15 O 1.0623(2) 0.2849(2) 0.57229(17) 0.0121(6) Uani 1 1 d . . .
O16 O 1.0338(2) 0.2687(2) 0.74042(17) 0.0122(6) Uani 1 1 d . . .
O17 O 1.2369(2) 0.1470(2) 0.77464(17) 0.0127(6) Uani 1 1 d . . .
O18 O 1.2862(2) -0.0416(2) 0.72069(16) 0.0113(6) Uani 1 1 d . . .
O19 O 0.9368(2) 0.0064(3) 0.6029(2) 0.0139(7) Uani 1 1 d . . .
H119 H 0.930(4) -0.018(4) 0.579(3) 0.004(11) Uiso 1 1 d . . .
OW1 O 1.1117(4) 0.6136(4) 0.7070(4) 0.0589(15) Uani 1 1 d . . .
OW2 O 1.3094(4) -0.3526(3) 1.1405(3) 0.0506(11) Uani 1 1 d . . .
OW3 O 1.0248(4) 0.4228(5) 0.8269(4) 0.0714(18) Uani 1 1 d . . .
OW4 O 1.5463(3) -0.0699(3) 0.5974(2) 0.0203(7) Uani 1 1 d . . .
OW5 O 0.8311(3) -0.2543(3) 0.6131(2) 0.0236(7) Uani 1 1 d . . .
OW6 O 1.1209(3) 0.3964(3) 1.1620(2) 0.0330(9) Uani 1 1 d . . .
OW7 O 1.3924(3) 0.0049(4) 1.0118(3) 0.0344(10) Uani 1 1 d . . .
OW8 O 1.3672(5) -0.2715(4) 0.9755(3) 0.0529(13) Uani 1 1 d . . .
OW9 O 0.6310(3) -0.2968(3) 0.6500(3) 0.0351(9) Uani 1 1 d . . .
OW10 O 0.6657(3) -0.4222(4) 0.8125(3) 0.0391(10) Uani 1 1 d . . .
OW11 O 1.6540(3) 0.1141(4) 0.8224(3) 0.0454(11) Uani 1 1 d . . .
OW12 O 1.3630(5) 0.2081(5) 0.8786(4) 0.0376(9) Uani 0.75 1 d P . .
OW13 O 1.5165(4) 0.3051(4) 0.7864(3) 0.0376(9) Uani 0.75 1 d P . .
OW14 O 1.4209(19) 0.227(2) 0.8098(16) 0.0376(9) Uani 0.15 1 d P . .
OW15 O 1.4116(18) 0.229(2) 0.9728(15) 0.0376(9) Uani 0.15 1 d P . .
OW16 O 1.4583(18) 0.344(2) 0.9490(15) 0.0376(9) Uani 0.15 1 d P . .
OW17 O 1.5613(19) 0.377(2) 0.7466(16) 0.0376(9) Uani 0.15 1 d P . .
OW19 O 1.4663(15) 0.5661(16) 0.8922(8) 0.047(3) Uani 0.50 1 d P . .
OW20 O 1.4902(15) 0.5702(16) 0.9246(8) 0.047(3) Uani 0.50 1 d P . .
H1 H 1.362(5) -0.015(5) 0.974(4) 0.048(4) Uiso 1 1 d . . .
H2 H 0.866(5) -0.242(5) 0.651(4) 0.048(4) Uiso 1 1 d . . .
H3 H 1.439(5) -0.002(6) 1.012(5) 0.048(4) Uiso 1 1 d . . .
H4 H 1.354(6) -0.284(6) 1.009(4) 0.048(4) Uiso 1 1 d . . .
H5 H 0.970(5) 0.406(5) 0.849(4) 0.048(4) Uiso 1 1 d . . .
H6 H 1.629(5) 0.178(5) 0.794(4) 0.048(4) Uiso 1 1 d . . .
H7 H 1.715(5) 0.139(5) 0.824(4) 0.048(4) Uiso 1 1 d . . .
H8 H 1.335(5) -0.212(5) 0.954(4) 0.048(4) Uiso 1 1 d . . .
H9 H 1.777(8) 0.361(9) 0.898(7) 0.048(4) Uiso 1 1 d . . .
H10 H 1.759(7) 0.371(8) 0.878(6) 0.048(4) Uiso 1 1 d . . .
H11 H 1.068(5) -0.341(5) 0.718(4) 0.048(4) Uiso 1 1 d . . .
H12 H 1.581(5) -0.045(5) 0.559(4) 0.048(4) Uiso 1 1 d . . .
H13 H 1.109(5) -0.434(5) 0.747(4) 0.048(4) Uiso 1 1 d . . .
H14 H 0.686(5) -0.296(5) 0.638(4) 0.048(4) Uiso 1 1 d . . .
H15 H 1.159(5) 0.213(5) 0.430(4) 0.048(4) Uiso 1 1 d . . .
H16 H 1.018(5) 0.379(5) 0.802(4) 0.048(4) Uiso 1 1 d . . .
H17 H 1.488(5) -0.058(5) 0.587(4) 0.048(4) Uiso 1 1 d . . .
H18 H 0.603(5) -0.236(5) 0.644(4) 0.048(4) Uiso 1 1 d . . .
H19 H 1.343(5) -0.603(5) 1.237(4) 0.048(4) Uiso 1 1 d . . .
H20 H 1.374(5) -0.576(6) 1.171(4) 0.048(4) Uiso 1 1 d . . .
H21 H 1.367(6) 0.223(5) 0.864(5) 0.048(4) Uiso 1 1 d . . .
H22 H 1.371(5) 0.161(5) 0.870(4) 0.048(4) Uiso 1 1 d . . .
H23 H 0.902(5) -0.340(5) 0.811(4) 0.048(4) Uiso 1 1 d . . .
H24 H 0.826(5) -0.389(5) 0.831(4) 0.048(4) Uiso 1 1 d . . .

loop_
_atom_site_aniso_label
_atom_site_aniso_U_11
_atom_site_aniso_U_22
_atom_site_aniso_U_33
_atom_site_aniso_U_23
_atom_site_aniso_U_13
_atom_site_aniso_U_12
Nb1 0.00632(19) 0.0118(2) 0.0096(2) -0.00336(15) 0.00123(14) -0.00198(15)
Nb2 0.0074(2) 0.0130(2) 0.0096(2) -0.00378(15) -0.00026(15) -0.00106(15)
Nb3 0.0069(2) 0.0145(2) 0.0100(2) -0.00491(15) 0.00089(14) -0.00136(15)
Nb4 0.0073(2) 0.0144(2) 0.0089(2) -0.00345(15) 0.00003(14) -0.00135(15)
Nb5 0.0080(2) 0.0128(2) 0.0112(2) -0.00358(15) 0.00198(15) -0.00364(15)
Nb6 0.0087(2) 0.0117(2) 0.0123(2) -0.00452(15) 0.00026(15) -0.00243(15)
Cu1 0.0112(4) 0.0150(4) 0.0160(4) -0.0059(3) 0.0000(3) -0.0030(3)
Cu2 0.0169(4) 0.0332(5) 0.0265(5) -0.0090(4) 0.0006(3) 0.0039(3)
Cu3 0.0465(4) 0.0139(3) 0.0311(3) -0.0074(3) 0.0093(3) -0.0063(3)
Cu4 0.0082(3) 0.0267(3) 0.0195(3) -0.0046(2) 0.0018(2) -0.0041(2)
N1 0.0118(18) 0.029(2) 0.027(2) -0.0133(18) -0.0001(16) -0.0039(16)
N2 0.0108(18) 0.033(2) 0.021(2) -0.0101(17) 0.0001(15) -0.0080(16)
N3 0.049(3) 0.018(2) 0.049(3) -0.012(2) 0.023(2) -0.002(2)
N4 0.027(2) 0.026(2) 0.031(2) -0.0093(18) -0.0001(18) -0.0116(18)
N5 0.0100(18) 0.038(2) 0.018(2) -0.0092(17) 0.0001(15) -0.0054(17)
N6 0.022(2) 0.020(2) 0.033(2) 0.0019(17) -0.0038(18) 0.0016(17)
N7 0.058(3) 0.016(2) 0.032(2) -0.0080(18) 0.000(2) 0.009(2)
N8 0.0156(18) 0.0204(19) 0.0089(17) -0.0029(15) 0.0022(14) -0.0013(15)
N9 0.038(2) 0.019(2) 0.034(2) 0.0004(18) -0.016(2) -0.0093(18)
N10 0.0137(18) 0.021(2) 0.0146(18) -0.0050(15) 0.0011(14) -0.0025(15)
N11 0.029(2) 0.032(2) 0.028(2) -0.0078(19) -0.0003(18) 0.0113(19)
N12 0.0107(18) 0.027(2) 0.031(2) -0.0113(18) -0.0009(16) -0.0049(16)
C1 0.036(3) 0.024(3) 0.035(3) 0.003(2) 0.013(2) 0.009(2)
C2 0.023(3) 0.030(3) 0.023(3) -0.002(2) -0.005(2) -0.004(2)
C3 0.021(3) 0.034(3) 0.026(3) -0.001(2) -0.001(2) -0.010(2)
C4 0.019(3) 0.020(3) 0.051(3) 0.001(2) 0.006(2) 0.002(2)
C5 0.025(3) 0.022(2) 0.023(2) -0.010(2) 0.002(2) -0.008(2)
C6 0.054(4) 0.021(3) 0.035(3) -0.002(2) 0.014(3) -0.001(2)
C7 0.020(2) 0.021(2) 0.023(2) -0.0063(19) 0.0018(19) -0.0113(19)
C8 0.054(4) 0.027(3) 0.034(3) -0.008(2) 0.010(3) 0.006(3)
C9 0.023(3) 0.029(3) 0.026(3) -0.003(2) 0.002(2) -0.012(2)
C10 0.025(3) 0.031(3) 0.030(3) -0.001(2) -0.005(2) -0.007(2)
C11 0.182(9) 0.061(5) 0.042(4) -0.026(3) 0.054(5) -0.086(6)
C12 0.099(6) 0.026(4) 0.133(7) 0.005(4) 0.098(6) 0.005(4)
O1 0.0103(15) 0.0147(15) 0.0098(15) -0.0041(12) -0.0006(12) -0.0017(12)
O2 0.0179(16) 0.0154(15) 0.0202(16) -0.0064(13) 0.0007(12) -0.0064(12)
O3 0.0120(15) 0.0206(16) 0.0152(15) -0.0074(13) 0.0024(12) -0.0012(12)
O4 0.0105(14) 0.0229(16) 0.0125(15) -0.0041(12) -0.0002(12) -0.0004(12)
O5 0.0088(14) 0.0164(15) 0.0126(14) -0.0046(12) 0.0028(11) -0.0014(12)
O6 0.0115(15) 0.0232(16) 0.0144(15) -0.0079(13) -0.0005(12) 0.0006(12)
O7 0.0150(15) 0.0173(16) 0.0173(15) -0.0060(12) 0.0041(12) -0.0066(12)
O8 0.0083(14) 0.0159(15) 0.0125(15) -0.0029(12) 0.0010(11) -0.0031(11)
O9 0.0138(15) 0.0161(15) 0.0094(14) -0.0044(12) 0.0008(11) -0.0042(12)
O10 0.0079(14) 0.0164(15) 0.0126(14) -0.0042(12) -0.0016(11) -0.0008(11)
O11 0.0107(14) 0.0183(15) 0.0125(15) -0.0041(12) 0.0013(11) -0.0053(12)
O12 0.0143(16) 0.0144(16) 0.0116(16) -0.0068(13) 0.0001(13) -0.0040(12)
O13 0.0095(14) 0.0132(14) 0.0105(14) -0.0044(11) -0.0002(11) -0.0018(11)
O14 0.0127(15) 0.0136(15) 0.0107(14) -0.0018(12) 0.0030(11) -0.0020(12)
O15 0.0100(14) 0.0139(15) 0.0124(14) -0.0039(12) 0.0024(11) -0.0017(12)
O16 0.0097(14) 0.0145(15) 0.0136(15) -0.0058(12) -0.0002(11) -0.0016(11)
O17 0.0091(14) 0.0169(15) 0.0138(15) -0.0059(12) -0.0021(11) -0.0032(12)
O18 0.0071(14) 0.0135(15) 0.0131(14) -0.0026(12) -0.0007(11) -0.0022(11)
O19 0.0117(16) 0.0174(18) 0.0164(18) -0.0101(14) 0.0001(13) -0.0042(13)
OW1 0.038(2) 0.048(3) 0.115(5) -0.057(3) 0.036(3) -0.022(2)
OW2 0.051(3) 0.044(2) 0.054(3) -0.012(2) 0.014(2) 0.000(2)
OW3 0.057(3) 0.075(4) 0.104(4) -0.075(3) -0.030(3) 0.021(3)
OW4 0.0110(16) 0.0293(18) 0.0175(17) -0.0010(14) 0.0025(13) -0.0030(14)
OW5 0.0255(18) 0.0297(19) 0.0143(17) 0.0016(14) -0.0015(14) -0.0126(15)
OW6 0.027(2) 0.029(2) 0.038(2) 0.0011(16) 0.0053(18) -0.0087(18)
OW7 0.016(2) 0.059(3) 0.037(2) -0.0271(19) -0.0002(18) -0.008(2)
OW8 0.082(3) 0.029(2) 0.034(3) 0.002(2) 0.017(2) 0.015(2)
OW9 0.024(2) 0.030(2) 0.046(2) 0.0009(18) 0.0083(18) -0.0084(17)
OW10 0.027(2) 0.037(2) 0.044(2) 0.0029(19) 0.0132(19) -0.0019(19)
OW11 0.025(2) 0.069(3) 0.054(3) -0.030(2) 0.0033(19) -0.021(2)
OW12 0.0290(18) 0.044(2) 0.043(2) -0.0194(19) -0.0038(15) -0.0024(18)
OW13 0.0290(18) 0.044(2) 0.043(2) -0.0194(19) -0.0038(15) -0.0024(18)
OW14 0.0290(18) 0.044(2) 0.043(2) -0.0194(19) -0.0038(15) -0.0024(18)
OW15 0.0290(18) 0.044(2) 0.043(2) -0.0194(19) -0.0038(15) -0.0024(18)
OW16 0.0290(18) 0.044(2) 0.043(2) -0.0194(19) -0.0038(15) -0.0024(18)
OW17 0.0290(18) 0.044(2) 0.043(2) -0.0194(19) -0.0038(15) -0.0024(18)
OW19 0.046(8) 0.040(3) 0.041(9) 0.004(7) 0.017(6) 0.006(4)
OW20 0.046(8) 0.040(3) 0.041(9) 0.004(7) 0.017(6) 0.006(4)

loop_
_atom_type_symbol
_atom_type_description
_atom_type_scat_dispersion_real
_atom_type_scat_dispersion_imag
_atom_type_scat_source
C C 0.0033 0.0016 'International Tables Vol C Tables 4.2.6.8 and 6.1.1.4'
O O 0.0106 0.0060 'International Tables Vol C Tables 4.2.6.8 and 6.1.1.4'
Cu Cu 0.3201 1.2651 'International Tables Vol C Tables 4.2.6.8 and 6.1.1.4'
Nb Nb -2.0727 0.6215 'International Tables Vol C Tables 4.2.6.8 and 6.1.1.4'
N N 0.0061 0.0033 'International Tables Vol C Tables 4.2.6.8 and 6.1.1.4'
H H 0.0000 0.0000 'International Tables Vol C Tables 4.2.6.8 and 6.1.1.4'

loop_
_geom_angle_atom_site_label_1
_geom_angle_atom_site_label_2
_geom_angle_atom_site_label_3
_geom_angle
_geom_angle_site_symmetry_1
_geom_angle_site_symmetry_3
_geom_angle_publ_flag
O5 Nb1 O8 103.75(12) . . ?
O5 Nb1 O18 103.64(12) . . ?
O8 Nb1 O18 91.06(11) . . ?
O5 Nb1 O13 102.58(11) . . ?
O8 Nb1 O13 91.31(11) . . ?
O18 Nb1 O13 152.29(11) . . ?
O5 Nb1 O12 101.34(12) . . ?
O8 Nb1 O12 154.90(12) . . ?
O18 Nb1 O12 82.26(11) . . ?
O13 Nb1 O12 83.97(11) . . ?
O5 Nb1 O1 175.61(11) . . ?
O8 Nb1 O1 80.59(10) . . ?
O18 Nb1 O1 76.76(10) . . ?
O13 Nb1 O1 76.42(10) . . ?
O12 Nb1 O1 74.34(10) . . ?
O5 Nb1 Nb6 136.24(9) . . ?
O8 Nb1 Nb6 32.50(8) . . ?
O18 Nb1 Nb6 82.89(8) . . ?
O13 Nb1 Nb6 84.40(8) . . ?
O12 Nb1 Nb6 122.40(8) . . ?
O1 Nb1 Nb6 48.10(6) . . ?
O6 Nb2 O15 104.21(12) . . ?
O6 Nb2 O10 101.99(12) . . ?
O15 Nb2 O10 92.12(11) . . ?
O6 Nb2 O13 102.60(12) . . ?
O15 Nb2 O13 91.65(11) . . ?
O10 Nb2 O13 153.37(11) . . ?
O6 Nb2 O19 99.46(13) . . ?
O15 Nb2 O19 156.33(12) . . ?
O10 Nb2 O19 82.42(12) . . ?
O13 Nb2 O19 83.61(11) . . ?
O6 Nb2 O1 174.21(11) . . ?
O15 Nb2 O1 81.59(10) . . ?
O10 Nb2 O1 77.49(10) . . ?
O13 Nb2 O1 77.01(10) . . ?
O19 Nb2 O1 74.75(11) . . ?
O6 Nb2 Nb3 134.09(9) . . ?
O15 Nb2 Nb3 82.52(8) . . ?
O10 Nb2 Nb3 32.14(8) . . ?
O13 Nb2 Nb3 122.81(8) . . ?
O19 Nb2 Nb3 80.70(9) . . ?
O1 Nb2 Nb3 45.82(6) . . ?
O6 Nb2 Nb6 137.42(9) . . ?
O15 Nb2 Nb6 33.22(8) . . ?
O10 Nb2 Nb6 84.20(8) . . ?
O13 Nb2 Nb6 84.62(7) . . ?
O19 Nb2 Nb6 123.11(9) . . ?
O1 Nb2 Nb6 48.37(6) . . ?
Nb3 Nb2 Nb6 60.596(11) . . ?
O3 Nb3 O16 103.05(12) 1_455 . ?
O3 Nb3 O10 103.40(12) 1_455 . ?
O16 Nb3 O10 90.24(11) . . ?
O3 Nb3 O9 103.17(12) 1_455 . ?
O16 Nb3 O9 88.93(11) . . ?
O10 Nb3 O9 152.89(11) . . ?
O3 Nb3 O11 99.97(12) 1_455 2_757 ?
O16 Nb3 O11 156.93(11) . 2_757 ?
O10 Nb3 O11 85.77(11) . 2_757 ?
O9 Nb3 O11 84.49(11) . 2_757 ?
O3 Nb3 O1 176.92(11) 1_455 . ?
O16 Nb3 O1 80.00(10) . . ?
O10 Nb3 O1 76.78(10) . . ?
O9 Nb3 O1 76.39(10) . . ?
O11 Nb3 O1 76.96(10) 2_757 . ?
O3 Nb3 Nb5 132.10(9) 1_455 . ?
O16 Nb3 Nb5 124.72(8) . . ?
O10 Nb3 Nb5 81.58(8) . . ?
O9 Nb3 Nb5 76.72(8) . . ?
O11 Nb3 Nb5 32.22(7) 2_757 . ?
O1 Nb3 Nb5 44.83(6) . . ?
O3 Nb3 Nb2 135.20(9) 1_455 . ?
O16 Nb3 Nb2 80.35(8) . . ?
O10 Nb3 Nb2 31.98(8) . . ?
O9 Nb3 Nb2 121.62(8) . . ?
O11 Nb3 Nb2 84.35(7) 2_757 . ?
O1 Nb3 Nb2 45.27(6) . . ?
Nb5 Nb3 Nb2 64.379(11) . . ?
O3 Nb3 Nb6 135.14(9) 1_455 . ?
O16 Nb3 Nb6 32.09(8) . . ?
O10 Nb3 Nb6 83.39(8) . . ?
O9 Nb3 Nb6 81.60(8) . . ?
O11 Nb3 Nb6 124.86(7) 2_757 . ?
O1 Nb3 Nb6 47.91(6) . . ?
Nb5 Nb3 Nb6 92.655(12) . . ?
Nb2 Nb3 Nb6 59.851(10) . . ?
O3 Nb3 Nb4 134.76(9) 1_455 . ?
O16 Nb3 Nb4 81.11(8) . . ?
O10 Nb3 Nb4 121.73(8) . . ?
O9 Nb3 Nb4 31.62(8) . . ?
O11 Nb3 Nb4 81.75(8) 2_757 . ?
O1 Nb3 Nb4 44.95(6) . . ?
Nb5 Nb3 Nb4 59.108(10) . . ?
Nb2 Nb3 Nb4 90.039(12) . . ?
Nb6 Nb3 Nb4 59.867(11) . . ?
O4 Nb4 O17 102.16(12) . . ?
O4 Nb4 O9 103.09(12) . . ?
O17 Nb4 O9 89.95(11) . . ?
O4 Nb4 O18 103.45(11) . . ?
O17 Nb4 O18 87.95(11) . . ?
O9 Nb4 O18 153.22(11) . . ?
O4 Nb4 O14 100.41(12) . 2_757 ?
O17 Nb4 O14 157.38(11) . 2_757 ?
O9 Nb4 O14 86.43(11) . 2_757 ?
O18 Nb4 O14 85.35(11) . 2_757 ?
O4 Nb4 O1 177.67(11) . . ?
O17 Nb4 O1 80.17(10) . . ?
O9 Nb4 O1 76.86(10) . . ?
O18 Nb4 O1 76.48(10) . . ?
O14 Nb4 O1 77.26(10) 2_757 . ?
O4 Nb4 Nb5 132.64(9) . . ?
O17 Nb4 Nb5 125.15(8) . . ?
O9 Nb4 Nb5 77.25(8) . . ?
O18 Nb4 Nb5 82.22(7) . . ?
O14 Nb4 Nb5 32.43(7) 2_757 . ?
O1 Nb4 Nb5 45.03(6) . . ?
O4 Nb4 Nb6 134.36(9) . . ?
O17 Nb4 Nb6 32.22(8) . . ?
O9 Nb4 Nb6 81.92(8) . . ?
O18 Nb4 Nb6 82.16(8) . . ?
O14 Nb4 Nb6 125.23(8) 2_757 . ?
O1 Nb4 Nb6 47.97(6) . . ?
Nb5 Nb4 Nb6 92.927(13) . . ?
O4 Nb4 Nb3 134.99(9) . . ?
O17 Nb4 Nb3 81.87(8) . . ?
O9 Nb4 Nb3 31.96(8) . . ?
O18 Nb4 Nb3 121.54(7) . . ?
O14 Nb4 Nb3 83.30(8) 2_757 . ?
O1 Nb4 Nb3 45.08(6) . . ?
Nb5 Nb4 Nb3 59.469(11) . . ?
Nb6 Nb4 Nb3 59.950(10) . . ?
O7 Nb5 O11 103.76(12) . 2_757 ?
O7 Nb5 O14 102.48(12) . 2_757 ?
O11 Nb5 O14 95.77(11) 2_757 2_757 ?
O7 Nb5 O19 99.83(13) . . ?
O11 Nb5 O19 86.92(12) 2_757 . ?
O14 Nb5 O19 156.17(12) 2_757 . ?
O7 Nb5 O12 98.70(12) . . ?
O11 Nb5 O12 156.68(12) 2_757 . ?
O14 Nb5 O12 85.31(12) 2_757 . ?
O19 Nb5 O12 83.13(12) . . ?
O7 Nb5 O1 173.43(11) . . ?
O11 Nb5 O1 81.34(10) 2_757 . ?
O14 Nb5 O1 80.90(10) 2_757 . ?
O19 Nb5 O1 76.10(11) . . ?
O12 Nb5 O1 75.82(10) . . ?
O7 Nb5 Nb4 137.31(9) . . ?
O11 Nb5 Nb4 86.06(8) 2_757 . ?
O14 Nb5 Nb4 34.83(8) 2_757 . ?
O19 Nb5 Nb4 122.36(9) . . ?
O12 Nb5 Nb4 81.62(9) . . ?
O1 Nb5 Nb4 46.28(6) . . ?
O7 Nb5 Nb3 138.98(9) . . ?
O11 Nb5 Nb3 35.22(8) 2_757 . ?
O14 Nb5 Nb3 86.92(8) 2_757 . ?
O19 Nb5 Nb3 81.69(9) . . ?
O12 Nb5 Nb3 122.00(8) . . ?
O1 Nb5 Nb3 46.20(6) . . ?
Nb4 Nb5 Nb3 61.423(11) . . ?
O2 Nb6 O17 102.28(12) . . ?
O2 Nb6 O16 102.85(12) . . ?
O17 Nb6 O16 88.71(11) . . ?
O2 Nb6 O8 104.30(12) . . ?
O17 Nb6 O8 86.64(11) . . ?
O16 Nb6 O8 152.83(11) . . ?
O2 Nb6 O15 104.53(12) . . ?
O17 Nb6 O15 153.17(11) . . ?
O16 Nb6 O15 86.31(11) . . ?
O8 Nb6 O15 85.88(11) . . ?
O2 Nb6 O1 178.81(11) . . ?
O17 Nb6 O1 76.69(10) . . ?
O16 Nb6 O1 76.59(10) . . ?
O8 Nb6 O1 76.28(10) . . ?
O15 Nb6 O1 76.52(10) . . ?
O2 Nb6 Nb2 136.04(9) . . ?
O17 Nb6 Nb2 121.69(8) . . ?
O16 Nb6 Nb2 79.65(8) . . ?
O8 Nb6 Nb2 80.12(8) . . ?
O15 Nb6 Nb2 31.52(8) . . ?
O1 Nb6 Nb2 45.00(6) . . ?
O2 Nb6 Nb1 135.02(9) . . ?
O17 Nb6 Nb1 79.84(8) . . ?
O16 Nb6 Nb1 122.13(8) . . ?
O8 Nb6 Nb1 30.76(8) . . ?
O15 Nb6 Nb1 80.60(8) . . ?
O1 Nb6 Nb1 45.54(6) . . ?
Nb2 Nb6 Nb1 60.709(11) . . ?
O2 Nb6 Nb4 133.90(9) . . ?
O17 Nb6 Nb4 31.66(8) . . ?
O16 Nb6 Nb4 80.95(8) . . ?
O8 Nb6 Nb4 81.12(8) . . ?
O15 Nb6 Nb4 121.57(8) . . ?
O1 Nb6 Nb4 45.05(6) . . ?
Nb2 Nb6 Nb4 90.050(13) . . ?
Nb1 Nb6 Nb4 60.395(12) . . ?
O2 Nb6 Nb3 134.29(9) . . ?
O17 Nb6 Nb3 81.68(8) . . ?
O16 Nb6 Nb3 31.46(8) . . ?
O8 Nb6 Nb3 121.41(8) . . ?
O15 Nb6 Nb3 80.38(7) . . ?
O1 Nb6 Nb3 45.13(6) . . ?
Nb2 Nb6 Nb3 59.553(11) . . ?
Nb1 Nb6 Nb3 90.673(12) . . ?
Nb4 Nb6 Nb3 60.183(11) . . ?
N10 Cu1 N10 180.0 2_757 . ?
N10 Cu1 N8 96.47(14) 2_757 . ?
N10 Cu1 N8 83.53(14) . . ?
N10 Cu1 N8 83.53(14) 2_757 2_757 ?
N10 Cu1 N8 96.47(14) . 2_757 ?
N8 Cu1 N8 180.000(1) . 2_757 ?
N11 Cu2 N11 180.000(1) . 2_766 ?
N11 Cu2 N6 84.43(17) . 2_766 ?
N11 Cu2 N6 95.57(17) 2_766 2_766 ?
N11 Cu2 N6 95.57(17) . . ?
N11 Cu2 N6 84.43(17) 2_766 . ?
N6 Cu2 N6 180.00(6) 2_766 . ?
N4 Cu3 N9 85.21(17) . . ?
N4 Cu3 N7 177.05(18) . . ?
N9 Cu3 N7 94.37(17) . . ?
N4 Cu3 N3 95.91(16) . . ?
N9 Cu3 N3 175.37(19) . . ?
N7 Cu3 N3 84.29(16) . . ?
N5 Cu4 N2 178.20(15) . . ?
N5 Cu4 N1 85.27(15) . . ?
N2 Cu4 N1 94.93(15) . . ?
N5 Cu4 N12 94.37(15) . . ?
N2 Cu4 N12 85.26(15) . . ?
N1 Cu4 N12 174.60(15) . . ?
C2 N1 Cu4 108.5(3) 2_857 . ?
C9 N2 Cu4 108.0(3) . . ?
C6 N3 Cu3 108.1(3) . . ?
C11 N4 Cu3 109.1(4) . . ?
C3 N5 Cu4 108.6(3) . . ?
C4 N6 Cu2 108.3(3) . . ?
C8 N7 Cu3 109.6(3) . . ?
C5 N8 Cu1 110.2(3) . . ?
C12 N9 Cu3 108.3(3) . . ?
C7 N10 Cu1 106.9(3) . . ?
C1 N11 Cu2 109.0(3) 2_766 . ?
C10 N12 Cu4 108.4(3) . . ?
N11 C1 C4 107.1(4) 2_766 . ?
N1 C2 C3 108.2(4) 2_857 2_857 ?
N5 C3 C2 108.3(4) . 2_857 ?
N6 C4 C1 108.3(4) . . ?
N8 C5 C7 108.9(3) . . ?
N3 C6 C8 106.6(4) . . ?
N10 C7 C5 107.7(3) . . ?
N7 C8 C6 108.2(4) . . ?
N2 C9 C10 107.7(4) . . ?
N12 C10 C9 107.5(4) . . ?
C12 C11 N4 116.1(6) . . ?
C11 C12 N9 120.9(5) . . ?
Nb5 O1 Nb2 97.64(9) . . ?
Nb5 O1 Nb4 88.68(9) . . ?
Nb2 O1 Nb4 173.56(12) . . ?
Nb5 O1 Nb3 88.97(8) . . ?
Nb2 O1 Nb3 88.92(8) . . ?
Nb4 O1 Nb3 89.97(8) . . ?
Nb5 O1 Nb1 97.72(9) . . ?
Nb2 O1 Nb1 90.47(8) . . ?
Nb4 O1 Nb1 89.90(8) . . ?
Nb3 O1 Nb1 173.31(12) . . ?
Nb5 O1 Nb6 174.04(12) . . ?
Nb2 O1 Nb6 86.63(8) . . ?
Nb4 O1 Nb6 86.98(8) . . ?
Nb3 O1 Nb6 86.95(8) . . ?
Nb1 O1 Nb6 86.36(8) . . ?
Nb1 O8 Nb6 116.74(13) . . ?
Nb4 O9 Nb3 116.41(13) . . ?
Nb2 O10 Nb3 115.88(13) . . ?
Nb5 O11 Nb3 112.56(13) 2_757 2_757 ?
Nb5 O12 Nb1 112.03(14) . . ?
Nb1 O13 Nb2 114.65(12) . . ?
Nb5 O14 Nb4 112.73(13) 2_757 2_757 ?
Nb2 O15 Nb6 115.26(13) . . ?
Nb3 O16 Nb6 116.45(13) . . ?
Nb4 O17 Nb6 116.12(13) . . ?
Nb1 O18 Nb4 116.23(13) . . ?
Nb5 O19 Nb2 111.34(14) . . ?
OW14 OW12 OW15 119.6(13) . . ?
OW17 OW13 OW14 156.9(15) . . ?
OW12 OW14 OW13 128.2(17) . . ?
OW16 OW15 OW12 108.1(16) . . ?

loop_
_geom_bond_atom_site_label_1
_geom_bond_atom_site_label_2
_geom_bond_distance
_geom_bond_site_symmetry_2
_geom_bond_publ_flag
Nb1 O5 1.794(3) . ?
Nb1 O8 1.910(3) . ?
Nb1 O18 1.961(3) . ?
Nb1 O13 1.994(3) . ?
Nb1 O12 2.140(3) . ?
Nb1 O1 2.386(2) . ?
Nb1 Nb6 3.3356(5) . ?
Nb2 O6 1.779(3) . ?
Nb2 O15 1.921(3) . ?
Nb2 O10 1.950(3) . ?
Nb2 O13 2.003(3) . ?
Nb2 O19 2.148(3) . ?
Nb2 O1 2.354(2) . ?
Nb2 Nb3 3.3126(5) . ?
Nb2 Nb6 3.3227(5) . ?
Nb3 O3 1.790(3) 1_455 ?
Nb3 O16 1.951(3) . ?
Nb3 O10 1.959(3) . ?
Nb3 O9 1.983(3) . ?
Nb3 O11 2.056(3) 2_757 ?
Nb3 O1 2.376(2) . ?
Nb3 Nb5 3.2911(5) . ?
Nb3 Nb6 3.3475(5) . ?
Nb3 Nb4 3.3553(5) . ?
Nb4 O4 1.797(3) . ?
Nb4 O17 1.955(3) . ?
Nb4 O9 1.964(3) . ?
Nb4 O18 1.997(3) . ?
Nb4 O14 2.031(3) 2_757 ?
Nb4 O1 2.370(2) . ?
Nb4 Nb5 3.2788(5) . ?
Nb4 Nb6 3.3447(5) . ?
Nb5 O7 1.786(3) . ?
Nb5 O11 1.900(3) 2_757 ?
Nb5 O14 1.907(3) 2_757 ?
Nb5 O19 2.112(3) . ?
Nb5 O12 2.134(3) . ?
Nb5 O1 2.320(3) . ?
Nb6 O2 1.757(3) . ?
Nb6 O17 1.986(3) . ?
Nb6 O16 1.986(3) . ?
Nb6 O8 2.007(3) . ?
Nb6 O15 2.013(3) . ?
Nb6 O1 2.488(3) . ?
Cu1 N10 2.005(3) 2_757 ?
Cu1 N10 2.005(3) . ?
Cu1 N8 2.032(3) . ?
Cu1 N8 2.032(3) 2_757 ?
Cu2 N11 2.005(4) . ?
Cu2 N11 2.005(4) 2_766 ?
Cu2 N6 2.009(4) 2_766 ?
Cu2 N6 2.009(4) . ?
Cu3 N4 2.000(4) . ?
Cu3 N9 2.001(4) . ?
Cu3 N7 2.010(4) . ?
Cu3 N3 2.015(4) . ?
Cu4 N5 2.003(4) . ?
Cu4 N2 2.006(3) . ?
Cu4 N1 2.014(4) . ?
Cu4 N12 2.019(4) . ?
N1 C2 1.481(6) 2_857 ?
N2 C9 1.473(6) . ?
N3 C6 1.477(7) . ?
N4 C11 1.460(7) . ?
N5 C3 1.479(6) . ?
N6 C4 1.469(6) . ?
N7 C8 1.474(7) . ?
N8 C5 1.481(5) . ?
N9 C12 1.415(8) . ?
N10 C7 1.472(5) . ?
N11 C1 1.482(7) 2_766 ?
N12 C10 1.479(6) . ?
C1 N11 1.482(7) 2_766 ?
C1 C4 1.494(7) . ?
C2 N1 1.481(6) 2_857 ?
C2 C3 1.512(6) 2_857 ?
C3 C2 1.512(6) 2_857 ?
C5 C7 1.492(6) . ?
C6 C8 1.514(7) . ?
C9 C10 1.526(6) . ?
C11 C12 1.337(9) . ?
O3 Nb3 1.790(3) 1_655 ?
O11 Nb5 1.900(3) 2_757 ?
O11 Nb3 2.056(3) 2_757 ?
O14 Nb5 1.907(3) 2_757 ?
O14 Nb4 2.031(3) 2_757 ?
OW12 OW14 1.32(3) . ?
OW12 OW15 1.78(2) . ?
OW13 OW17 1.18(3) . ?
OW13 OW14 1.65(2) . ?
OW15 OW16 1.59(3) . ?
OW19 OW20 0.636(17) . ?
